data_2206216
loop_
_publ_author_name
'Liu, Xin-Gang'
'Feng, Ya-Qing'
'Liu, Dong-Qing'
'Zhao, Yao'

_publ_section_title
;
 1,4-Bis[chloro(hydroxyimino)methyl]benzene
 <i>N</i>,<i>N</i>'-dimethylformamide disolvate
;
_journal_issue 7
_journal_name_full 'Acta Crystallographica Section E'
_journal_page_first o1970
_journal_page_last o1972
_journal_paper_doi 10.1107/S1600536805018738
_journal_volume 61
_journal_year 2005
_chemical_formula_iupac 'C8 H6 Cl2 N2 O2, 2C3 H7 N O'
_chemical_formula_moiety 'C8 H6 Cl2 N2 O2, 2C3 H7 N O'
_chemical_formula_sum 'C14 H20 Cl2 N4 O4'
_chemical_formula_weight 379.24
_chemical_name_systematic
;
1,4-Bis[chloro(hydroximino)methyl]benzene N,N'-dimethylformamide disolvate
;
_space_group_IT_number 2
_symmetry_cell_setting triclinic
_symmetry_space_group_name_Hall '-P 1'
_symmetry_space_group_name_H-M 'P -1'
_cell_angle_alpha 100.589(4)
_cell_angle_beta 92.777(5)
_cell_angle_gamma 113.518(4)
_cell_formula_units_Z 1
_cell_length_a 6.2021(18)
_cell_length_b 7.600(2)
_cell_length_c 10.849(3)
_cell_measurement_reflns_used 1128
_cell_measurement_temperature 294(2)
_cell_measurement_theta_max 25.60
_cell_measurement_theta_min 3.18
_cell_volume 456.7(2)
_computing_cell_refinement SMART
_computing_data_collection 'SMART (Bruker, 1997)'
_computing_data_reduction 'SAINT (Bruker, 1997)'
_computing_molecular_graphics 'SHELXTL (Bruker, 1997)'
_computing_publication_material SHELXTL
_computing_structure_refinement 'SHELXL97 (Sheldrick, 1997)'
_computing_structure_solution 'SHELXS97 (Sheldrick, 1997)'
_diffrn_ambient_temperature 294(2)
_diffrn_measured_fraction_theta_full 0.994
_diffrn_measured_fraction_theta_max 0.983
_diffrn_measurement_device_type 'Bruker SMART CCD area-detector'
_diffrn_measurement_method '\f and \w'
_diffrn_radiation_monochromator graphite
_diffrn_radiation_source 'fine-focus sealed tube'
_diffrn_radiation_type MoK\a
_diffrn_radiation_wavelength 0.71073
_diffrn_reflns_av_R_equivalents 0.0150
_diffrn_reflns_av_sigmaI/netI 0.0293
_diffrn_reflns_limit_h_max 6
_diffrn_reflns_limit_h_min -7
_diffrn_reflns_limit_k_max 9
_diffrn_reflns_limit_k_min -8
_diffrn_reflns_limit_l_max 11
_diffrn_reflns_limit_l_min -13
_diffrn_reflns_number 2599
_diffrn_reflns_theta_full 25.00
_diffrn_reflns_theta_max 26.42
_diffrn_reflns_theta_min 1.93
_diffrn_standards_decay_% 0
_diffrn_standards_number 0
_exptl_absorpt_coefficient_mu 0.381
_exptl_absorpt_correction_T_max 0.920
_exptl_absorpt_correction_T_min 0.843
_exptl_absorpt_correction_type multi-scan
_exptl_absorpt_process_details '(SADABS; Bruker, 1997)'
_exptl_crystal_colour colorless
_exptl_crystal_density_diffrn 1.379
_exptl_crystal_density_method 'not measured'
_exptl_crystal_description block
_exptl_crystal_F_000 198
_exptl_crystal_size_max 0.40
_exptl_crystal_size_mid 0.26
_exptl_crystal_size_min 0.22
_refine_diff_density_max 0.274
_refine_diff_density_min -0.228
_refine_ls_extinction_method none
_refine_ls_goodness_of_fit_ref 1.037
_refine_ls_hydrogen_treatment mixed
_refine_ls_matrix_type full
_refine_ls_number_parameters 115
_refine_ls_number_reflns 1856
_refine_ls_number_restraints 0
_refine_ls_restrained_S_all 1.037
_refine_ls_R_factor_all 0.0620
_refine_ls_R_factor_gt 0.0395
_refine_ls_shift/su_max 0.000
_refine_ls_shift/su_mean 0.000
_refine_ls_structure_factor_coef Fsqd
_refine_ls_weighting_details 'calc w=1/[\s^2^(Fo^2^)+(0.0422P)^2^+0.1801P] where P=(Fo^2^+2Fc^2^)/3'
_refine_ls_weighting_scheme calc
_refine_ls_wR_factor_ref 0.1037
_reflns_number_gt 1373
_reflns_number_total 1856
_reflns_threshold_expression I>2\s(I)
_cod_data_source_file is6081.cif
_cod_data_source_block I
_cod_depositor_comments
;
The following automatic conversions were performed:
'_symmetry_cell_setting' value 'Triclinic' changed to 'triclinic'
according to '/home/saulius/struct/CIF-dictionaries/cif_core.dic'
dictionary named 'cif_core.dic' version 2.4.1 from 2010-06-29.

Automatic conversion script
Id: cif_fix_enum 1527 2010-12-29 10:47:43Z saulius 

The following automatic conversions were performed:

'_symmetry_cell_setting' value 'Triclinic' changed to 'triclinic'
according to /home/saulius/struct/CIF-dictionaries/cif_core.dic
dictionary named 'cif_core.dic' version 2.4.1 from 2010-06-29.

Automatic conversion script
Id: cif_fix_values 1715 2011-07-08 13:25:40Z adriana 
;
_cod_original_sg_symbol_H-M P-1
_cod_database_code 2206216
_cod_database_fobs_code 2206216

loop_
_symmetry_equiv_pos_as_xyz
'x, y, z'
'-x, -y, -z'

loop_
_atom_site_label
_atom_site_fract_x
_atom_site_fract_y
_atom_site_fract_z
_atom_site_U_iso_or_equiv
_atom_site_adp_type
_atom_site_calc_flag
_atom_site_refinement_flags
_atom_site_occupancy
_atom_site_type_symbol
Cl1 0.39559(10) 0.03690(8) 0.84070(6) 0.0592(2) Uani d . 1 Cl
N1 0.7926(3) -0.0116(3) 0.82425(19) 0.0508(5) Uani d . 1 N
O1 0.6277(3) -0.1960(2) 0.76023(18) 0.0660(5) Uani d . 1 O
H1 0.720(5) -0.251(4) 0.737(3) 0.083(10) Uiso d . 1 H
C1 0.7003(4) 0.1053(3) 0.86551(19) 0.0421(5) Uani d . 1 C
C2 0.8517(3) 0.3077(3) 0.93650(18) 0.0393(5) Uani d . 1 C
C3 1.0813(4) 0.3545(3) 0.9877(2) 0.0471(5) Uani d . 1 C
H3 1.1369 0.2566 0.9801 0.057 Uiso calc R 1 H
C4 0.7707(4) 0.4561(3) 0.9501(2) 0.0467(5) Uani d . 1 C
H4 0.6161 0.4272 0.9171 0.056 Uiso calc R 1 H
N2 0.9843(3) 0.3554(3) 0.62271(18) 0.0488(5) Uani d . 1 N
O2 0.8126(4) 0.5657(3) 0.66138(18) 0.0727(5) Uani d . 1 O
C5 0.9821(5) 0.5248(3) 0.6752(2) 0.0558(6) Uani d . 1 C
H5 1.1188 0.6196 0.7263 0.067 Uiso calc R 1 H
C6 0.7753(5) 0.2000(4) 0.5443(3) 0.0712(8) Uani d . 1 C
H6A 0.6538 0.2467 0.5356 0.107 Uiso calc R 1 H
H6B 0.7186 0.0889 0.5832 0.107 Uiso calc R 1 H
H6C 0.8150 0.1613 0.4623 0.107 Uiso calc R 1 H
C7 1.1923(5) 0.3165(5) 0.6396(3) 0.0796(8) Uani d . 1 C
H7A 1.3151 0.4274 0.6965 0.119 Uiso calc R 1 H
H7B 1.2469 0.2945 0.5594 0.119 Uiso calc R 1 H
H7C 1.1531 0.2018 0.6743 0.119 Uiso calc R 1 H

loop_
_atom_site_aniso_label
_atom_site_aniso_U_11
_atom_site_aniso_U_22
_atom_site_aniso_U_33
_atom_site_aniso_U_12
_atom_site_aniso_U_13
_atom_site_aniso_U_23
Cl1 0.0438(3) 0.0490(3) 0.0785(4) 0.0216(2) -0.0015(3) -0.0035(3)
N1 0.0494(10) 0.0368(9) 0.0637(12) 0.0208(8) 0.0060(9) -0.0012(8)
O1 0.0553(10) 0.0402(9) 0.0924(14) 0.0226(8) 0.0012(9) -0.0133(8)
C1 0.0421(11) 0.0419(11) 0.0444(12) 0.0206(9) 0.0057(9) 0.0076(9)
C2 0.0421(11) 0.0378(10) 0.0404(11) 0.0206(9) 0.0056(9) 0.0050(8)
C3 0.0480(12) 0.0418(11) 0.0576(14) 0.0287(10) 0.0027(10) 0.0033(10)
C4 0.0390(11) 0.0456(12) 0.0563(13) 0.0230(9) -0.0008(9) 0.0023(10)
N2 0.0450(10) 0.0409(10) 0.0579(12) 0.0185(8) 0.0040(8) 0.0036(8)
O2 0.0827(13) 0.0690(12) 0.0801(13) 0.0511(11) 0.0131(10) 0.0025(9)
C5 0.0612(14) 0.0462(13) 0.0551(14) 0.0204(11) 0.0066(11) 0.0040(11)
C6 0.0705(17) 0.0504(14) 0.0748(18) 0.0162(13) -0.0039(14) -0.0043(13)
C7 0.0663(18) 0.083(2) 0.104(2) 0.0459(16) 0.0075(16) 0.0223(17)

loop_
_atom_type_symbol
_atom_type_description
_atom_type_scat_dispersion_real
_atom_type_scat_dispersion_imag
_atom_type_scat_source
C C 0.0033 0.0016 'International Tables Vol C Tables 4.2.6.8 and 6.1.1.4'
H H 0.0000 0.0000 'International Tables Vol C Tables 4.2.6.8 and 6.1.1.4'
N N 0.0061 0.0033 'International Tables Vol C Tables 4.2.6.8 and 6.1.1.4'
O O 0.0106 0.0060 'International Tables Vol C Tables 4.2.6.8 and 6.1.1.4'
Cl Cl 0.1484 0.1585 'International Tables Vol C Tables 4.2.6.8 and 6.1.1.4'

loop_
_geom_angle_atom_site_label_1
_geom_angle_atom_site_label_2
_geom_angle_atom_site_label_3
_geom_angle_site_symmetry_1
_geom_angle
_geom_angle_publ_flag
C1 N1 O1 . 113.36(18) yes
N1 O1 H1 . 100(2) ?
N1 C1 C2 . 120.19(19) yes
N1 C1 Cl1 . 122.12(17) yes
C2 C1 Cl1 . 117.69(15) yes
C3 C2 C4 . 118.61(19) ?
C3 C2 C1 . 119.97(18) ?
C4 C2 C1 . 121.40(19) ?
C4 C3 C2 2_767 121.13(19) no
C4 C3 H3 2_767 119.4 ?
C2 C3 H3 . 119.4 ?
C3 C4 C2 2_767 120.26(19) no
C3 C4 H4 2_767 119.9 no
C2 C4 H4 . 119.9 ?
C5 N2 C7 . 122.0(2) ?
C5 N2 C6 . 120.6(2) ?
C7 N2 C6 . 117.4(2) ?
O2 C5 N2 . 124.3(2) ?
O2 C5 H5 . 117.9 ?
N2 C5 H5 . 117.9 ?
N2 C6 H6A . 109.5 ?
N2 C6 H6B . 109.5 ?
H6A C6 H6B . 109.5 ?
N2 C6 H6C . 109.5 ?
H6A C6 H6C . 109.5 ?
H6B C6 H6C . 109.5 ?
N2 C7 H7A . 109.5 ?
N2 C7 H7B . 109.5 ?
H7A C7 H7B . 109.5 ?
N2 C7 H7C . 109.5 ?
H7A C7 H7C . 109.5 ?
H7B C7 H7C . 109.5 ?

loop_
_geom_bond_atom_site_label_1
_geom_bond_atom_site_label_2
_geom_bond_site_symmetry_2
_geom_bond_distance
_geom_bond_publ_flag
Cl1 C1 . 1.740(2) yes
N1 C1 . 1.266(3) yes
N1 O1 . 1.387(2) yes
O1 H1 . 0.86(3) ?
C1 C2 . 1.477(3) yes
C2 C3 . 1.382(3) ?
C2 C4 . 1.395(3) ?
C3 C4 2_767 1.377(3) ?
C3 H3 . 0.9300 ?
C4 C3 2_767 1.377(3) ?
C4 H4 . 0.9300 ?
N2 C5 . 1.314(3) ?
N2 C7 . 1.445(3) ?
N2 C6 . 1.450(3) ?
O2 C5 . 1.220(3) ?
C5 H5 . 0.9300 ?
C6 H6A . 0.9600 ?
C6 H6B . 0.9600 ?
C6 H6C . 0.9600 ?
C7 H7A . 0.9600 ?
C7 H7B . 0.9600 ?
C7 H7C . 0.9600 ?

loop_
_geom_hbond_atom_site_label_D
_geom_hbond_atom_site_label_H
_geom_hbond_atom_site_label_A
_geom_hbond_site_symmetry_A
_geom_hbond_distance_DH
_geom_hbond_distance_HA
_geom_hbond_distance_DA
_geom_hbond_angle_DHA
O1 H1 O2 1_545 0.86(3) 1.79(3) 2.609(2) 159(3)

loop_
_geom_torsion_atom_site_label_1
_geom_torsion_atom_site_label_2
_geom_torsion_atom_site_label_3
_geom_torsion_atom_site_label_4
_geom_torsion_site_symmetry_4
_geom_torsion
_geom_torsion_publ_flag
O1 N1 C1 C2 . 179.71(18) no
O1 N1 C1 Cl1 . -0.8(3) no
N1 C1 C2 C3 . -17.5(3) ?
Cl1 C1 C2 C3 . 162.93(17) ?
N1 C1 C2 C4 . 160.5(2) ?
Cl1 C1 C2 C4 . -19.1(3) ?
C4 C2 C3 C4 2_767 -0.7(4) no
C1 C2 C3 C4 2_767 177.3(2) no
C3 C2 C4 C3 2_767 0.7(4) no
C1 C2 C4 C3 2_767 -177.3(2) no
C7 N2 C5 O2 . 178.3(3) ?
C6 N2 C5 O2 . -1.4(4) ?
